data_2023047
loop_
_publ_author_name
'Shi, Xin-Wei'
'Zheng, Shao-Jun'
'Lu, Qiang-Qiang'
'Li, Gen'
'Zhou, Ya-Fu'

_publ_section_title
;
 Synthesis, crystal structure and Hirshfeld surface analysis of
 <i>N</i>-(6-acetyl-1-nitro-naphthalen-2-yl)acetamide.
;
_journal_coeditor_code ZN2035
_journal_issue 'Pt 4'
_journal_name_full 'Acta crystallographica. Section E, Crystallographic communications'
_journal_page_first 347
_journal_page_last 350
_journal_paper_doi 10.1107/S2056989024001609
_journal_volume 80
_journal_year 2024
_chemical_formula_iupac 'C14 H12 N2 O4'
_chemical_formula_moiety 'C14 H12 N2 O4'
_chemical_formula_sum 'C14 H12 N2 O4'
_chemical_formula_weight 272.26
_chemical_name_systematic
;
<i>N</i>-(6-Acetyl-1-nitronaphthalen-2-yl)acetamide
;
_space_group_crystal_system monoclinic
_space_group_IT_number 11
_space_group_name_Hall '-P 2yb'
_space_group_name_H-M_alt 'P 1 21/m 1'
_atom_sites_solution_hydrogens mixed
_audit_creation_method SHELXL-2014/7
_cell_angle_alpha 90
_cell_angle_beta 104.676(4)
_cell_angle_gamma 90
_cell_formula_units_Z 2
_cell_length_a 8.7649(14)
_cell_length_b 6.8899(11)
_cell_length_c 10.6868(18)
_cell_measurement_reflns_used 1846
_cell_measurement_temperature 293(2)
_cell_measurement_theta_max 25.04
_cell_measurement_theta_min 2.40
_cell_volume 624.31(18)
_computing_cell_refinement
;
SMART (Bruker, 2002)
;
_computing_data_collection
;
SMART (Bruker, 2002)
;
_computing_data_reduction
;
SAINT (Bruker, 2002)
;
_computing_molecular_graphics
;
<i>SHELXTL</i> (Sheldrick, 2008)
;
_computing_publication_material
;
publcif (Westrip, 2010)
;
_computing_structure_refinement
;
<i>SHELXL2014/7</i> (Sheldrick, 2015b)
;
_computing_structure_solution
;
<i>SHELXT2014/7</i> (Sheldrick, 2015a)
;
_diffrn_ambient_temperature 293(2)
_diffrn_measured_fraction_theta_full 0.999
_diffrn_measured_fraction_theta_max 0.999
_diffrn_measurement_device_type 'Bruker CCD'
_diffrn_measurement_method 'phi and omega scans'
_diffrn_radiation_type MoK\a
_diffrn_radiation_wavelength 0.71073
_diffrn_reflns_av_R_equivalents 0.0163
_diffrn_reflns_av_unetI/netI 0.0163
_diffrn_reflns_limit_h_max 10
_diffrn_reflns_limit_h_min -9
_diffrn_reflns_limit_k_max 7
_diffrn_reflns_limit_k_min -8
_diffrn_reflns_limit_l_max 12
_diffrn_reflns_limit_l_min -12
_diffrn_reflns_number 4087
_diffrn_reflns_theta_full 25.192
_diffrn_reflns_theta_max 25.192
_diffrn_reflns_theta_min 1.970
_exptl_absorpt_coefficient_mu 0.108
_exptl_absorpt_correction_type multi-scan
_exptl_absorpt_process_details
;
(SADABS; Krause <i>et al.</i>,  2015)
;
_exptl_crystal_colour red
_exptl_crystal_density_diffrn 1.448
_exptl_crystal_description block
_exptl_crystal_F_000 284
_exptl_crystal_size_max 0.220
_exptl_crystal_size_mid 0.200
_exptl_crystal_size_min 0.180
_refine_diff_density_max 0.209
_refine_diff_density_min -0.286
_refine_ls_extinction_method none
_refine_ls_goodness_of_fit_ref 1.073
_refine_ls_hydrogen_treatment constr
_refine_ls_matrix_type full
_refine_ls_number_parameters 118
_refine_ls_number_reflns 1229
_refine_ls_number_restraints 0
_refine_ls_restrained_S_all 1.073
_refine_ls_R_factor_all 0.0479
_refine_ls_R_factor_gt 0.0430
_refine_ls_shift/su_max 0.000
_refine_ls_shift/su_mean 0.000
_refine_ls_structure_factor_coef Fsqd
_refine_ls_weighting_details 'w=1/[\s^2^(Fo^2^)+(0.0709P)^2^+0.1248P] where P=(Fo^2^+2Fc^2^)/3'
_refine_ls_weighting_scheme calc
_refine_ls_wR_factor_gt 0.1188
_refine_ls_wR_factor_ref 0.1237
_reflns_number_gt 1079
_reflns_number_total 1229
_reflns_threshold_expression 'I > 2\s(I)'
_cod_data_source_file zn2035.cif
_cod_data_source_block I
_cod_depositor_comments 'Adding full bibliography for 2023047.cif.'
_cod_original_sg_symbol_H-M 'P 21/m'
_cod_database_code 2023047
_shelx_space_group_comment
;
The symmetry employed for this shelxl refinement is uniquely defined
by the following loop, which should always be used as a source of
symmetry information in preference to the above space-group names.
They are only intended as comments.
;
_shelx_estimated_absorpt_t_min 0.977
_shelx_estimated_absorpt_t_max 0.981

loop_
_space_group_symop_operation_xyz
'x, y, z'
'-x, y+1/2, -z'
'-x, -y, -z'
'x, -y-1/2, z'

loop_
_atom_site_type_symbol
_atom_site_label
_atom_site_fract_x
_atom_site_fract_y
_atom_site_fract_z
_atom_site_U_iso_or_equiv
_atom_site_adp_type
_atom_site_calc_flag
_atom_site_occupancy
_atom_site_disorder_assembly
_atom_site_disorder_group
C C1 0.0705(2) 0.7500 -0.18378(17) 0.0351(4) Uani d 1 . .
H H1 -0.0097 0.7500 -0.2598 0.042 Uiso calc 1 . .
C C2 0.2243(2) 0.7500 -0.19094(18) 0.0376(5) Uani d 1 . .
C C3 0.3449(2) 0.7500 -0.07463(19) 0.0438(5) Uani d 1 . .
H H3 0.4497 0.7500 -0.0786 0.053 Uiso calc 1 . .
C C4 0.3117(2) 0.7500 0.04290(19) 0.0416(5) Uani d 1 . .
H H4 0.3934 0.7500 0.1179 0.050 Uiso calc 1 . .
C C5 0.1084(2) 0.7500 0.16916(16) 0.0319(4) Uani d 1 . .
C C6 -0.0450(2) 0.7500 0.17851(17) 0.0323(4) Uani d 1 . .
C C7 -0.1648(2) 0.7500 0.06065(18) 0.0384(5) Uani d 1 . .
H H7 -0.2703 0.7500 0.0626 0.046 Uiso calc 1 . .
C C8 -0.1267(2) 0.7500 -0.05469(18) 0.0378(5) Uani d 1 . .
H H8 -0.2076 0.7500 -0.1303 0.045 Uiso calc 1 . .
C C9 0.0307(2) 0.7500 -0.06439(17) 0.0321(4) Uani d 1 . .
C C10 0.1533(2) 0.7500 0.05139(17) 0.0320(4) Uani d 1 . .
C C11 0.2589(2) 0.7500 -0.32103(19) 0.0423(5) Uani d 1 . .
C C12 0.4260(3) 0.7500 -0.3295(2) 0.0620(7) Uani d 1 . .
H H12A 0.4321 0.7500 -0.4154 0.074 Uiso d 1 . .
H H12B 0.4769 0.6362 -0.2882 0.074 Uiso d 1 . .
C C13 -0.2245(2) 0.7500 0.3252(2) 0.0440(5) Uani d 1 . .
C C14 -0.2240(3) 0.7500 0.4642(2) 0.0561(6) Uani d 1 . .
H H14A -0.3152 0.7500 0.4775 0.067 Uiso d 1 . .
H H14B -0.1689 0.8561 0.5077 0.067 Uiso d 1 . .
N N1 0.23711(18) 0.7500 0.28778(14) 0.0398(4) Uani d 1 . .
N N2 -0.07930(18) 0.7500 0.29967(15) 0.0389(4) Uani d 1 . .
H H2 0.0005 0.7500 0.3659 0.047 Uiso calc 1 . .
O O1 0.15177(18) 0.7500 -0.41834(14) 0.0603(5) Uani d 1 . .
O O2 -0.34453(19) 0.7500 0.24224(16) 0.0925(8) Uani d 1 . .
O O3 0.28721(15) 0.5958(2) 0.33316(11) 0.0761(5) Uani d 1 . .

loop_
_atom_site_aniso_label
_atom_site_aniso_U_11
_atom_site_aniso_U_22
_atom_site_aniso_U_33
_atom_site_aniso_U_12
_atom_site_aniso_U_13
_atom_site_aniso_U_23
C1 0.0347(10) 0.0390(10) 0.0289(9) 0.000 0.0032(7) 0.000
C2 0.0365(10) 0.0409(10) 0.0359(10) 0.000 0.0099(8) 0.000
C3 0.0297(9) 0.0613(13) 0.0407(11) 0.000 0.0091(8) 0.000
C4 0.0291(9) 0.0583(13) 0.0340(10) 0.000 0.0020(7) 0.000
C5 0.0314(9) 0.0328(9) 0.0292(9) 0.000 0.0032(7) 0.000
C6 0.0333(9) 0.0313(9) 0.0321(9) 0.000 0.0079(7) 0.000
C7 0.0284(9) 0.0498(11) 0.0363(10) 0.000 0.0070(8) 0.000
C8 0.0296(9) 0.0474(11) 0.0324(10) 0.000 0.0009(7) 0.000
C9 0.0318(9) 0.0313(9) 0.0316(10) 0.000 0.0052(7) 0.000
C10 0.0309(9) 0.0319(9) 0.0315(9) 0.000 0.0049(7) 0.000
C11 0.0427(11) 0.0474(12) 0.0386(11) 0.000 0.0135(9) 0.000
C12 0.0453(12) 0.100(2) 0.0449(12) 0.000 0.0190(10) 0.000
C13 0.0358(10) 0.0567(13) 0.0410(11) 0.000 0.0124(9) 0.000
C14 0.0490(12) 0.0812(17) 0.0417(12) 0.000 0.0182(10) 0.000
N1 0.0329(8) 0.0573(11) 0.0288(8) 0.000 0.0068(7) 0.000
N2 0.0319(8) 0.0539(10) 0.0301(8) 0.000 0.0062(6) 0.000
O1 0.0463(9) 0.1019(14) 0.0327(8) 0.000 0.0100(7) 0.000
O2 0.0324(8) 0.201(3) 0.0432(9) 0.000 0.0078(7) 0.000
O3 0.0803(9) 0.0778(9) 0.0545(7) 0.0232(7) -0.0123(6) 0.0131(6)

loop_
_atom_type_symbol
_atom_type_description
_atom_type_scat_dispersion_real
_atom_type_scat_dispersion_imag
_atom_type_scat_source
C C 0.0033 0.0016 'International Tables Vol C Tables 4.2.6.8 and 6.1.1.4'
H H 0.0000 0.0000 'International Tables Vol C Tables 4.2.6.8 and 6.1.1.4'
N N 0.0061 0.0033 'International Tables Vol C Tables 4.2.6.8 and 6.1.1.4'
O O 0.0106 0.0060 'International Tables Vol C Tables 4.2.6.8 and 6.1.1.4'

loop_
_geom_angle_atom_site_label_1
_geom_angle_atom_site_label_2
_geom_angle_atom_site_label_3
_geom_angle_site_symmetry_1
_geom_angle_site_symmetry_3
_geom_angle
_geom_angle_publ_flag
C2 C1 C9 . . 121.65(17) ?
C2 C1 H1 . . 119.2 ?
C9 C1 H1 . . 119.2 ?
C1 C2 C3 . . 118.58(17) ?
C1 C2 C11 . . 119.07(18) ?
C3 C2 C11 . . 122.34(17) ?
C4 C3 C2 . . 121.69(18) ?
C4 C3 H3 . . 119.2 ?
C2 C3 H3 . . 119.2 ?
C3 C4 C10 . . 120.19(17) ?
C3 C4 H4 . . 119.9 ?
C10 C4 H4 . . 119.9 ?
C6 C5 C10 . . 124.35(16) ?
C6 C5 N1 . . 119.30(16) ?
C10 C5 N1 . . 116.35(15) ?
C5 C6 N2 . . 120.69(16) ?
C5 C6 C7 . . 116.93(16) ?
N2 C6 C7 . . 122.38(16) ?
C8 C7 C6 . . 120.58(17) ?
C8 C7 H7 . . 119.7 ?
C6 C7 H7 . . 119.7 ?
C7 C8 C9 . . 122.54(17) ?
C7 C8 H8 . . 118.7 ?
C9 C8 H8 . . 118.7 ?
C1 C9 C8 . . 122.63(17) ?
C1 C9 C10 . . 119.02(17) ?
C8 C9 C10 . . 118.35(17) ?
C5 C10 C4 . . 123.87(17) ?
C5 C10 C9 . . 117.26(16) ?
C4 C10 C9 . . 118.87(17) ?
O1 C11 C12 . . 120.52(18) ?
O1 C11 C2 . . 120.13(18) ?
C12 C11 C2 . . 119.35(18) ?
C11 C12 H12A . . 111.2 ?
C11 C12 H12B . . 108.9 ?
H12A C12 H12B . . 108.6 ?
O2 C13 N2 . . 122.84(19) ?
O2 C13 C14 . . 121.53(19) ?
N2 C13 C14 . . 115.63(17) ?
C13 C14 H14A . . 113.9 ?
C13 C14 H14B . . 111.7 ?
H14A C14 H14B . . 107.9 ?
O3 N1 O3 . 4_575 123.93(18) ?
O3 N1 C5 . . 118.03(9) ?
O3 N1 C5 4_575 . 118.03(9) ?
C13 N2 C6 . . 127.79(16) ?
C13 N2 H2 . . 116.1 ?
C6 N2 H2 . . 116.1 ?

loop_
_geom_bond_atom_site_label_1
_geom_bond_atom_site_label_2
_geom_bond_site_symmetry_2
_geom_bond_distance
_geom_bond_publ_flag
C1 C2 . 1.370(3) ?
C1 C9 . 1.405(3) ?
C1 H1 . 0.9300 ?
C2 C3 . 1.413(3) ?
C2 C11 . 1.496(3) ?
C3 C4 . 1.359(3) ?
C3 H3 . 0.9300 ?
C4 C10 . 1.414(3) ?
C4 H4 . 0.9300 ?
C5 C6 . 1.374(3) ?
C5 C10 . 1.410(3) ?
C5 N1 . 1.468(2) ?
C6 N2 . 1.402(2) ?
C6 C7 . 1.421(3) ?
C7 C8 . 1.356(3) ?
C7 H7 . 0.9300 ?
C8 C9 . 1.410(3) ?
C8 H8 . 0.9300 ?
C9 C10 . 1.418(2) ?
C11 O1 . 1.212(2) ?
C11 C12 . 1.490(3) ?
C12 H12A . 0.9328 ?
C12 H12B . 0.9534 ?
C13 O2 . 1.192(3) ?
C13 N2 . 1.367(2) ?
C13 C14 . 1.484(3) ?
C14 H14A . 0.8470 ?
C14 H14B . 0.9329 ?
N1 O3 . 1.2038(14) ?
N1 O3 4_575 1.2038(14) ?
N2 H2 . 0.8600 ?

loop_
_geom_hbond_atom_site_label_D
_geom_hbond_atom_site_label_H
_geom_hbond_atom_site_label_A
_geom_hbond_site_symmetry_A
_geom_hbond_distance_DH
_geom_hbond_distance_HA
_geom_hbond_distance_DA
_geom_hbond_angle_DHA
N2 H2 O1 1_556 0.86 2.35 3.177(2) 161.1
C7 H7 O2 . 0.93 2.18 2.792(2) 122.7
C4 H4 O2 1_655 0.93 2.34 3.219(2) 156.7

loop_
_geom_torsion_atom_site_label_1
_geom_torsion_atom_site_label_2
_geom_torsion_atom_site_label_3
_geom_torsion_atom_site_label_4
_geom_torsion_site_symmetry_1
_geom_torsion_site_symmetry_2
_geom_torsion_site_symmetry_3
_geom_torsion_site_symmetry_4
_geom_torsion
_geom_torsion_publ_flag
C9 C1 C2 C3 . . . . 0.000000 ?
C9 C1 C2 C11 . . . . 180.000000 ?
C1 C2 C3 C4 . . . . 0.000000 ?
C11 C2 C3 C4 . . . . 180.000000 ?
C2 C3 C4 C10 . . . . 0.000000 ?
C10 C5 C6 N2 . . . . 180.000000 ?
N1 C5 C6 N2 . . . . 0.000000 ?
C10 C5 C6 C7 . . . . 0.000000 ?
N1 C5 C6 C7 . . . . 180.000000 ?
C5 C6 C7 C8 . . . . 0.000000 ?
N2 C6 C7 C8 . . . . 180.000000 ?
C6 C7 C8 C9 . . . . 0.000000 ?
C2 C1 C9 C8 . . . . 180.000000 ?
C2 C1 C9 C10 . . . . 0.000000 ?
C7 C8 C9 C1 . . . . 180.000000 ?
C7 C8 C9 C10 . . . . 0.000000 ?
C6 C5 C10 C4 . . . . 180.000000 ?
N1 C5 C10 C4 . . . . 0.000000 ?
C6 C5 C10 C9 . . . . 0.000000 ?
N1 C5 C10 C9 . . . . 180.000000 ?
C3 C4 C10 C5 . . . . 180.000000 ?
C3 C4 C10 C9 . . . . 0.0 ?
C1 C9 C10 C5 . . . . 180.000000 ?
C8 C9 C10 C5 . . . . 0.0 ?
C1 C9 C10 C4 . . . . 0.000000 ?
C8 C9 C10 C4 . . . . 180.0 ?
C1 C2 C11 O1 . . . . 0.000000 ?
C3 C2 C11 O1 . . . . 180.000000 ?
C1 C2 C11 C12 . . . . 180.000000 ?
C3 C2 C11 C12 . . . . 0.000000 ?
C6 C5 N1 O3 . . . . 90.34(15) ?
C10 C5 N1 O3 . . . . -89.66(15) ?
C6 C5 N1 O3 . . . 4_575 -90.34(15) ?
C10 C5 N1 O3 . . . 4_575 89.66(15) ?
O2 C13 N2 C6 . . . . 0.000000 ?
C14 C13 N2 C6 . . . . 180.000000 ?
C5 C6 N2 C13 . . . . 180.000000 ?
C7 C6 N2 C13 . . . . 0.000000 ?
